data_4000591
_journal_name_full 'Chemistry of Materials'
_journal_paper_doi 10.1021/cm0502931
_journal_year 2005
_chemical_formula_sum 'Ag Bi3 S5'
_chemical_formula_weight 895.11
_space_group_IT_number 12
_symmetry_cell_setting monoclinic
_symmetry_space_group_name_Hall '-C 2y'
_symmetry_space_group_name_H-M 'C 1 2/m 1'
_cell_angle_alpha 90.00
_cell_angle_beta 94.158(3)
_cell_angle_gamma 90.00
_cell_formula_units_Z 4
_cell_length_a 13.345(3)
_cell_length_b 4.0416(8)
_cell_length_c 16.439(3)
_cell_measurement_temperature 293(2)
_cell_volume 884.3(3)
_diffrn_ambient_temperature 293(2)
_exptl_crystal_density_diffrn 6.723
_cod_depositor_comments
;
The following automatic conversions were performed:
'_symmetry_cell_setting' value 'Monoclinic' changed to 'monoclinic'
according to '/home/saulius/struct/CIF-dictionaries/cif_core.dic'
dictionary named 'cif_core.dic' version 2.4.1 from 2010-06-29.

Automatic conversion script
Id: cif_fix_enum 1527 2010-12-29 10:47:43Z saulius 
;
_cod_original_sg_symbol_H-M 'C 2'
_cod_database_code 4000591

loop_
_symmetry_equiv_pos_as_xyz
'x, y, z'
'-x, y, -z'
'x+1/2, y+1/2, z'
'-x+1/2, y+1/2, -z'
'-x, -y, -z'
'x, -y, z'
'-x+1/2, -y+1/2, -z'
'x+1/2, -y+1/2, z'

loop_
_atom_site_label
_atom_site_type_symbol
_atom_site_fract_x
_atom_site_fract_y
_atom_site_fract_z
_atom_site_U_iso_or_equiv
_atom_site_adp_type
_atom_site_occupancy
_atom_site_symmetry_multiplicity
_atom_site_calc_flag
_atom_site_refinement_flags
_atom_site_disorder_assembly
_atom_site_disorder_group
Bi1 Bi 0.73921(4) 0.0000 0.11099(3) 0.01972(18) Uani 1 2 d S . .
Bi2 Bi 0.97401(4) -0.5000 0.21651(3) 0.02122(19) Uani 1 2 d S . .
Bi3 Bi 1.21985(4) -1.0000 0.38938(3) 0.02492(19) Uani 1 2 d S . .
Ag1 Ag 1.0000 -1.0000 0.0000 0.0398(5) Uani 1 4 d S . .
Ag2 Ag 1.0000 -0.5000 0.5000 0.0304(4) Uani 1 4 d S . .
S1 S 0.8625(2) -0.5000 0.0551(2) 0.0189(7) Uani 1 2 d S . .
S2 S 0.8426(3) 0.0000 0.2590(2) 0.0188(7) Uani 1 2 d S . .
S3 S 0.5992(3) -0.5000 0.1519(3) 0.0347(10) Uani 1 2 d S . .
S4 S 1.0768(3) -0.5000 0.3617(2) 0.0229(8) Uani 1 2 d S . .
S5 S 1.1508(2) -1.0000 0.5338(2) 0.0156(6) Uani 1 2 d S . .

loop_
_atom_site_aniso_label
_atom_site_aniso_U_11
_atom_site_aniso_U_22
_atom_site_aniso_U_33
_atom_site_aniso_U_23
_atom_site_aniso_U_13
_atom_site_aniso_U_12
Bi1 0.0189(3) 0.0194(3) 0.0207(3) 0.000 -0.0003(2) 0.000
Bi2 0.0206(3) 0.0207(3) 0.0221(3) 0.000 0.0000(2) 0.000
Bi3 0.0278(3) 0.0274(3) 0.0201(3) 0.000 0.0052(2) 0.000
Ag1 0.0348(10) 0.0453(12) 0.0394(11) 0.000 0.0035(8) 0.000
Ag2 0.0222(8) 0.0355(10) 0.0346(9) 0.000 0.0099(7) 0.000
S1 0.0176(16) 0.0208(18) 0.0177(17) 0.000 -0.0032(13) 0.000
S2 0.0198(16) 0.0223(18) 0.0142(15) 0.000 0.0012(13) 0.000
S3 0.030(2) 0.020(2) 0.058(3) 0.000 0.023(2) 0.000
S4 0.0217(17) 0.0195(18) 0.0255(18) 0.000 -0.0112(14) 0.000
S5 0.0165(14) 0.0171(16) 0.0131(14) 0.000 0.0006(12) 0.000

loop_
_geom_bond_atom_site_label_1
_geom_bond_atom_site_label_2
_geom_bond_distance
_geom_bond_site_symmetry_2
_geom_bond_publ_flag
Bi1 S2 2.708(3) . ?
Bi1 S1 2.803(2) . ?
Bi1 S1 2.803(2) 1_565 ?
Bi1 S3 2.865(3) . ?
Bi1 S3 2.865(3) 1_565 ?
Bi1 S1 2.959(3) 7_645 ?
Bi2 S4 2.666(4) . ?
Bi2 S2 2.797(2) 1_545 ?
Bi2 S2 2.797(2) . ?
Bi2 S3 2.874(3) 3 ?
Bi2 S3 2.874(3) 3_545 ?
Bi2 S1 2.947(3) . ?
Bi3 S5 2.609(3) . ?
Bi3 S4 2.795(3) 1_545 ?
Bi3 S4 2.795(3) . ?
Bi3 S5 2.888(2) 7_736 ?
Bi3 S5 2.888(2) 7_726 ?
Ag1 S3 2.741(6) 3_545 ?
Ag1 S3 2.741(6) 7_635 ?
Ag1 S1 2.917(2) 1_545 ?
Ag1 S1 2.917(2) 5_745 ?
Ag1 S1 2.917(2) . ?
Ag1 S1 2.917(2) 5_735 ?
Ag2 S4 2.560(4) . ?
Ag2 S4 2.560(4) 5_746 ?
Ag2 S5 2.877(2) 5_736 ?
Ag2 S5 2.877(2) 1_565 ?
Ag2 S5 2.877(2) 5_746 ?
Ag2 S5 2.877(2) . ?
S1 Bi1 2.803(2) 1_545 ?
S1 Ag1 2.917(2) 1_565 ?
S1 Bi1 2.959(3) 7_645 ?
S2 Bi2 2.797(2) 1_565 ?
S3 Ag1 2.741(6) 3_455 ?
S3 Bi1 2.865(3) 1_545 ?
S3 Bi2 2.874(3) 3_445 ?
S3 Bi2 2.874(3) 3_455 ?
S4 Bi3 2.795(3) 1_565 ?
S5 Ag2 2.877(2) 1_545 ?
S5 Bi3 2.888(2) 7_736 ?
S5 Bi3 2.888(2) 7_726 ?
